data_4516249
loop_
_publ_author_name
'Laffoon, Summer D.'
'Chan, Vincent S.'
'Fickes, Michael G.'
'Kotecki, Brian'
'Ickes, Andrew R.'
'Henle, Jeremy'
'Napolitano, Jos\'e G.'
'Franczyk, Thaddeus S.'
'Dunn, Travis B.'
'Barnes, David M.'
'Haight, Anthony R.'
'Henry, Rodger F.'
'Shekhar, Shashank'

_publ_section_title
;
 Pd-Catalyzed Cross-Coupling Reactions Promoted by Biaryl Phosphorinane
 Ligands
;
_journal_name_full 'ACS Catalysis'
_journal_page_first 11691
_journal_paper_doi 10.1021/acscatal.9b03012
_journal_year 2019
_chemical_formula_sum 'C31 H49 O2 P'
_chemical_formula_weight 484.67
_chemical_name_common tBuBrettPhos
_space_group_crystal_system orthorhombic
_space_group_IT_number 61
_space_group_name_Hall '-P 2ac 2ab'
_space_group_name_H-M_alt 'P b c a'
_atom_sites_solution_hydrogens geom
_audit_creation_method SHELXL-2016/6
_cell_angle_alpha 90
_cell_angle_beta 90
_cell_angle_gamma 90
_cell_formula_units_Z 8
_cell_length_a 18.317(3)
_cell_length_b 13.782(2)
_cell_length_c 22.811(4)
_cell_measurement_reflns_used 9936
_cell_measurement_temperature 100(2)
_cell_measurement_theta_max 27.431
_cell_measurement_theta_min 2.571
_cell_volume 5758.5(16)
_computing_structure_refinement 'SHELXL-2016/6 (Sheldrick, 2016)'
_computing_structure_solution 'SHELXT 2014/4 (Sheldrick, 2014)'
_diffrn_ambient_temperature 100(2)
_diffrn_measured_fraction_theta_full 1.000
_diffrn_measured_fraction_theta_max 1.000
_diffrn_measurement_device_type CCD
_diffrn_measurement_method 'Omega Scan'
_diffrn_radiation_type MoK\a
_diffrn_radiation_wavelength 0.71073
_diffrn_reflns_av_R_equivalents 0.0317
_diffrn_reflns_av_unetI/netI 0.0156
_diffrn_reflns_Laue_measured_fraction_full 1.000
_diffrn_reflns_Laue_measured_fraction_max 1.000
_diffrn_reflns_limit_h_max 23
_diffrn_reflns_limit_h_min -23
_diffrn_reflns_limit_k_max 17
_diffrn_reflns_limit_k_min -17
_diffrn_reflns_limit_l_max 29
_diffrn_reflns_limit_l_min -29
_diffrn_reflns_number 65543
_diffrn_reflns_point_group_measured_fraction_full 1.000
_diffrn_reflns_point_group_measured_fraction_max 1.000
_diffrn_reflns_theta_full 25.242
_diffrn_reflns_theta_max 27.457
_diffrn_reflns_theta_min 1.785
_diffrn_source 'Sealed Tube'
_exptl_absorpt_coefficient_mu 0.120
_exptl_absorpt_correction_type multi-scan
_exptl_crystal_colour Colourless
_exptl_crystal_density_diffrn 1.118
_exptl_crystal_description Block
_exptl_crystal_F_000 2128
_exptl_crystal_size_max 0.400
_exptl_crystal_size_mid 0.200
_exptl_crystal_size_min 0.200
_exptl_transmission_factor_max 1
_exptl_transmission_factor_min 0.964
_refine_diff_density_max 0.377
_refine_diff_density_min -0.254
_refine_diff_density_rms 0.042
_refine_ls_extinction_method none
_refine_ls_goodness_of_fit_ref 0.992
_refine_ls_hydrogen_treatment constr
_refine_ls_matrix_type full
_refine_ls_number_parameters 321
_refine_ls_number_reflns 6574
_refine_ls_number_restraints 0
_refine_ls_restrained_S_all 0.992
_refine_ls_R_factor_all 0.0408
_refine_ls_R_factor_gt 0.0328
_refine_ls_shift/su_max 0.003
_refine_ls_shift/su_mean 0.000
_refine_ls_structure_factor_coef Fsqd
_refine_ls_weighting_details 'w=1/[\s^2^(Fo^2^)+(0.1000P)^2^+0.6070P] where P=(Fo^2^+2Fc^2^)/3'
_refine_ls_weighting_scheme calc
_refine_ls_wR_factor_gt 0.1142
_refine_ls_wR_factor_ref 0.1255
_reflns_Friedel_coverage 0.000
_reflns_number_gt 5666
_reflns_number_total 6574
_reflns_threshold_expression 'I > 2\s(I)'
_cod_data_source_file cs9b03012_si_001.cif
_cod_data_source_block tBuBrettPhos
_cod_original_cell_volume 5758.7(17)
_cod_database_code 4516249
_shelx_shelxl_version_number 2016/6
_shelx_space_group_comment
;
The symmetry employed for this shelxl refinement is uniquely defined
by the following loop, which should always be used as a source of
symmetry information in preference to the above space-group names.
They are only intended as comments.
;
_shelx_estimated_absorpt_t_min 0.954
_shelx_estimated_absorpt_t_max 0.976

loop_
_space_group_symop_operation_xyz
'x, y, z'
'-x+1/2, -y, z+1/2'
'-x, y+1/2, -z+1/2'
'x+1/2, -y+1/2, -z'
'-x, -y, -z'
'x-1/2, y, -z-1/2'
'x, -y-1/2, z-1/2'
'-x-1/2, y-1/2, z'

loop_
_atom_site_label
_atom_site_type_symbol
_atom_site_fract_x
_atom_site_fract_y
_atom_site_fract_z
_atom_site_U_iso_or_equiv
_atom_site_adp_type
_atom_site_occupancy
_atom_site_site_symmetry_order
_atom_site_calc_flag
_atom_site_refinement_flags_posn
_atom_site_refinement_flags_adp
P1 P 0.60698(2) 0.65926(2) 0.74931(2) 0.01113(10) Uani 1 1 d . .
O1 O 0.44917(4) 0.64641(6) 0.80052(3) 0.01720(19) Uani 1 1 d . .
O2 O 0.46469(4) 0.55393(6) 0.56551(3) 0.01604(18) Uani 1 1 d . .
C1 C 0.51762(6) 0.63694(8) 0.71234(5) 0.0112(2) Uani 1 1 d . .
C2 C 0.44942(6) 0.62885(8) 0.74126(5) 0.0124(2) Uani 1 1 d . .
C3 C 0.38213(6) 0.63471(9) 0.83155(5) 0.0184(2) Uani 1 1 d . .
H3A H 0.346092 0.681086 0.816600 0.028 Uiso 1 1 calc R U
H3B H 0.390285 0.646534 0.873405 0.028 Uiso 1 1 calc R U
H3C H 0.363941 0.568483 0.825965 0.028 Uiso 1 1 calc R U
C4 C 0.38636(6) 0.60361(8) 0.71108(5) 0.0139(2) Uani 1 1 d . .
H4 H 0.340678 0.603052 0.730801 0.017 Uiso 1 1 calc R U
C5 C 0.39005(6) 0.57914(8) 0.65198(5) 0.0138(2) Uani 1 1 d . .
H5 H 0.347224 0.559400 0.631735 0.017 Uiso 1 1 calc R U
C6 C 0.45621(6) 0.58358(8) 0.62267(5) 0.0122(2) Uani 1 1 d . .
C7 C 0.41042(6) 0.48945(9) 0.54295(5) 0.0176(2) Uani 1 1 d . .
H7A H 0.402627 0.436267 0.570772 0.026 Uiso 1 1 calc R U
H7B H 0.426850 0.462981 0.505327 0.026 Uiso 1 1 calc R U
H7C H 0.364579 0.524900 0.537296 0.026 Uiso 1 1 calc R U
C8 C 0.51948(5) 0.61813(7) 0.65109(4) 0.0109(2) Uani 1 1 d . .
C9 C 0.58605(6) 0.63479(8) 0.61315(4) 0.0111(2) Uani 1 1 d . .
C10 C 0.64330(6) 0.56622(8) 0.61131(5) 0.0119(2) Uani 1 1 d . .
C11 C 0.63678(6) 0.46978(8) 0.64328(5) 0.0146(2) Uani 1 1 d . .
H11 H 0.601539 0.478906 0.676306 0.017 Uiso 1 1 calc R U
C12 C 0.70860(7) 0.43385(10) 0.66946(6) 0.0235(3) Uani 1 1 d . .
H12A H 0.741697 0.414411 0.637813 0.035 Uiso 1 1 calc R U
H12B H 0.699078 0.378068 0.694984 0.035 Uiso 1 1 calc R U
H12C H 0.731120 0.486006 0.692388 0.035 Uiso 1 1 calc R U
C13 C 0.60468(7) 0.39312(9) 0.60198(5) 0.0204(3) Uani 1 1 d . .
H13A H 0.557247 0.415396 0.587351 0.031 Uiso 1 1 calc R U
H13B H 0.598327 0.331966 0.623305 0.031 Uiso 1 1 calc R U
H13C H 0.637930 0.382968 0.568890 0.031 Uiso 1 1 calc R U
C14 C 0.70454(6) 0.58435(8) 0.57658(5) 0.0140(2) Uani 1 1 d . .
H14 H 0.743648 0.539075 0.576876 0.017 Uiso 1 1 calc R U
C15 C 0.71011(6) 0.66695(8) 0.54141(4) 0.0132(2) Uani 1 1 d . .
C16 C 0.77836(6) 0.68338(9) 0.50409(5) 0.0166(2) Uani 1 1 d . .
H16 H 0.821223 0.684635 0.531225 0.020 Uiso 1 1 calc R U
C17 C 0.79003(7) 0.59911(11) 0.46102(6) 0.0287(3) Uani 1 1 d . .
H17A H 0.749210 0.596606 0.433280 0.043 Uiso 1 1 calc R U
H17B H 0.792583 0.537900 0.482786 0.043 Uiso 1 1 calc R U
H17C H 0.835731 0.609054 0.439505 0.043 Uiso 1 1 calc R U
C18 C 0.77827(7) 0.77892(10) 0.47012(5) 0.0232(3) Uani 1 1 d . .
H18A H 0.738445 0.778416 0.441433 0.035 Uiso 1 1 calc R U
H18B H 0.824985 0.786621 0.449711 0.035 Uiso 1 1 calc R U
H18C H 0.771309 0.833013 0.497445 0.035 Uiso 1 1 calc R U
C19 C 0.65169(6) 0.73106(8) 0.54142(5) 0.0137(2) Uani 1 1 d . .
H19 H 0.653831 0.786537 0.516771 0.016 Uiso 1 1 calc R U
C20 C 0.58973(6) 0.71716(8) 0.57635(5) 0.0122(2) Uani 1 1 d . .
C21 C 0.52785(6) 0.79079(8) 0.56968(5) 0.0161(2) Uani 1 1 d . .
H21 H 0.493983 0.783311 0.603765 0.019 Uiso 1 1 calc R U
C22 C 0.55478(7) 0.89656(9) 0.56814(5) 0.0217(3) Uani 1 1 d . .
H22A H 0.587121 0.908379 0.601614 0.033 Uiso 1 1 calc R U
H22B H 0.512817 0.940540 0.570237 0.033 Uiso 1 1 calc R U
H22C H 0.581540 0.908104 0.531602 0.033 Uiso 1 1 calc R U
C23 C 0.48468(6) 0.77052(9) 0.51317(5) 0.0223(3) Uani 1 1 d . .
H23A H 0.517388 0.775601 0.479309 0.034 Uiso 1 1 calc R U
H23B H 0.445160 0.818025 0.509329 0.034 Uiso 1 1 calc R U
H23C H 0.463983 0.705008 0.514858 0.034 Uiso 1 1 calc R U
C24 C 0.60499(6) 0.79207(8) 0.76956(5) 0.0148(2) Uani 1 1 d . .
C25 C 0.60617(7) 0.84380(8) 0.70988(5) 0.0192(3) Uani 1 1 d . .
H25A H 0.560685 0.830135 0.688816 0.029 Uiso 1 1 calc R U
H25B H 0.647708 0.820334 0.686818 0.029 Uiso 1 1 calc R U
H25C H 0.610853 0.913913 0.715960 0.029 Uiso 1 1 calc R U
C26 C 0.67644(7) 0.81668(9) 0.80167(5) 0.0200(2) Uani 1 1 d . .
H26A H 0.682085 0.887295 0.803877 0.030 Uiso 1 1 calc R U
H26B H 0.717783 0.788825 0.780204 0.030 Uiso 1 1 calc R U
H26C H 0.675006 0.789612 0.841374 0.030 Uiso 1 1 calc R U
C27 C 0.53951(7) 0.83057(9) 0.80414(5) 0.0193(2) Uani 1 1 d . .
H27A H 0.537612 0.798764 0.842539 0.029 Uiso 1 1 calc R U
H27B H 0.494455 0.816788 0.782520 0.029 Uiso 1 1 calc R U
H27C H 0.544527 0.900797 0.809517 0.029 Uiso 1 1 calc R U
C28 C 0.61197(6) 0.58252(8) 0.81916(5) 0.0150(2) Uani 1 1 d . .
C29 C 0.57590(7) 0.48363(9) 0.80724(5) 0.0188(2) Uani 1 1 d . .
H29A H 0.585946 0.439589 0.839984 0.028 Uiso 1 1 calc R U
H29B H 0.595748 0.456059 0.770985 0.028 Uiso 1 1 calc R U
H29C H 0.523038 0.492275 0.803147 0.028 Uiso 1 1 calc R U
C30 C 0.69475(6) 0.56474(9) 0.82694(5) 0.0197(2) Uani 1 1 d . .
H30A H 0.719826 0.627061 0.831654 0.030 Uiso 1 1 calc R U
H30B H 0.713911 0.531251 0.792306 0.030 Uiso 1 1 calc R U
H30C H 0.702972 0.524631 0.861795 0.030 Uiso 1 1 calc R U
C31 C 0.58313(6) 0.62316(9) 0.87734(5) 0.0188(2) Uani 1 1 d . .
H31A H 0.530747 0.636375 0.873784 0.028 Uiso 1 1 calc R U
H31B H 0.608962 0.683442 0.886774 0.028 Uiso 1 1 calc R U
H31C H 0.591270 0.575633 0.908614 0.028 Uiso 1 1 calc R U

loop_
_atom_site_aniso_label
_atom_site_aniso_U_11
_atom_site_aniso_U_22
_atom_site_aniso_U_33
_atom_site_aniso_U_23
_atom_site_aniso_U_13
_atom_site_aniso_U_12
P1 0.00956(16) 0.01386(17) 0.00998(16) -0.00010(9) 0.00012(9) -0.00135(9)
O1 0.0127(4) 0.0283(4) 0.0106(4) -0.0034(3) 0.0044(3) -0.0044(3)
O2 0.0141(4) 0.0239(4) 0.0101(4) -0.0037(3) -0.0001(3) -0.0050(3)
C1 0.0107(5) 0.0116(5) 0.0112(5) -0.0002(4) 0.0002(4) -0.0008(4)
C2 0.0126(5) 0.0134(5) 0.0111(5) -0.0008(4) 0.0012(4) -0.0004(4)
C3 0.0167(5) 0.0231(6) 0.0155(5) -0.0042(4) 0.0079(4) -0.0039(5)
C4 0.0100(5) 0.0168(5) 0.0150(5) -0.0004(4) 0.0023(4) -0.0001(4)
C5 0.0103(5) 0.0166(5) 0.0145(5) 0.0006(4) -0.0014(4) -0.0010(4)
C6 0.0135(5) 0.0136(5) 0.0094(5) 0.0003(4) -0.0004(4) 0.0002(4)
C7 0.0178(5) 0.0209(6) 0.0140(5) -0.0033(4) -0.0025(4) -0.0037(4)
C8 0.0101(5) 0.0111(5) 0.0116(5) 0.0011(4) 0.0010(4) 0.0010(4)
C9 0.0105(5) 0.0148(5) 0.0079(5) -0.0013(4) 0.0000(4) -0.0020(4)
C10 0.0121(5) 0.0143(5) 0.0093(5) -0.0005(4) -0.0017(4) 0.0000(4)
C11 0.0146(5) 0.0158(5) 0.0133(5) 0.0020(4) 0.0022(4) 0.0026(4)
C12 0.0211(6) 0.0256(6) 0.0237(6) 0.0078(5) -0.0028(5) 0.0060(5)
C13 0.0249(6) 0.0161(5) 0.0203(6) 0.0008(5) 0.0024(4) -0.0012(5)
C14 0.0109(5) 0.0178(5) 0.0133(5) -0.0019(4) 0.0004(4) 0.0017(4)
C15 0.0098(5) 0.0194(6) 0.0103(5) -0.0023(4) 0.0003(4) -0.0022(4)
C16 0.0113(5) 0.0249(6) 0.0136(5) -0.0002(4) 0.0027(4) -0.0022(4)
C17 0.0242(6) 0.0338(7) 0.0281(7) -0.0088(6) 0.0141(5) -0.0041(5)
C18 0.0160(6) 0.0325(7) 0.0210(6) 0.0071(5) 0.0044(4) -0.0041(5)
C19 0.0147(5) 0.0155(5) 0.0108(5) 0.0011(4) 0.0008(4) -0.0015(4)
C20 0.0115(5) 0.0144(5) 0.0107(5) -0.0015(4) -0.0003(4) 0.0006(4)
C21 0.0152(5) 0.0180(6) 0.0151(5) 0.0051(4) 0.0041(4) 0.0049(4)
C22 0.0275(6) 0.0174(6) 0.0202(6) 0.0038(4) 0.0049(5) 0.0053(5)
C23 0.0152(6) 0.0285(6) 0.0234(6) 0.0069(5) -0.0030(5) 0.0030(5)
C24 0.0143(5) 0.0149(5) 0.0152(5) -0.0013(4) -0.0001(4) -0.0025(4)
C25 0.0225(6) 0.0164(6) 0.0189(6) 0.0021(4) -0.0003(4) -0.0028(4)
C26 0.0194(6) 0.0201(6) 0.0206(6) -0.0019(4) -0.0032(4) -0.0060(5)
C27 0.0202(6) 0.0176(6) 0.0202(6) -0.0043(4) 0.0021(4) 0.0008(4)
C28 0.0136(5) 0.0198(6) 0.0117(5) 0.0025(4) -0.0009(4) -0.0012(4)
C29 0.0219(6) 0.0180(6) 0.0165(5) 0.0032(4) -0.0006(4) -0.0032(4)
C30 0.0158(5) 0.0260(6) 0.0172(5) 0.0053(5) -0.0028(4) 0.0011(5)
C31 0.0182(6) 0.0267(6) 0.0113(5) 0.0003(4) -0.0007(4) -0.0030(5)

loop_
_atom_type_symbol
_atom_type_description
_atom_type_scat_dispersion_real
_atom_type_scat_dispersion_imag
_atom_type_scat_source
C C 0.0033 0.0016 'International Tables Vol C Tables 4.2.6.8 and 6.1.1.4'
H H 0.0000 0.0000 'International Tables Vol C Tables 4.2.6.8 and 6.1.1.4'
O O 0.0106 0.0060 'International Tables Vol C Tables 4.2.6.8 and 6.1.1.4'
P P 0.1023 0.0942 'International Tables Vol C Tables 4.2.6.8 and 6.1.1.4'

loop_
_geom_angle_atom_site_label_1
_geom_angle_atom_site_label_2
_geom_angle_atom_site_label_3
_geom_angle
C1 P1 C24 104.68(5)
C1 P1 C28 109.06(5)
C24 P1 C28 109.44(5)
C2 O1 C3 118.12(9)
C6 O2 C7 116.59(8)
C2 C1 C8 117.67(9)
C2 C1 P1 125.14(8)
C8 C1 P1 116.94(7)
O1 C2 C4 121.96(10)
O1 C2 C1 116.57(9)
C4 C2 C1 121.47(10)
O1 C3 H3A 109.5
O1 C3 H3B 109.5
H3A C3 H3B 109.5
O1 C3 H3C 109.5
H3A C3 H3C 109.5
H3B C3 H3C 109.5
C2 C4 C5 120.04(10)
C2 C4 H4 120.0
C5 C4 H4 120.0
C6 C5 C4 119.96(10)
C6 C5 H5 120.0
C4 C5 H5 120.0
O2 C6 C5 122.90(10)
O2 C6 C8 116.31(9)
C5 C6 C8 120.78(10)
O2 C7 H7A 109.5
O2 C7 H7B 109.5
H7A C7 H7B 109.5
O2 C7 H7C 109.5
H7A C7 H7C 109.5
H7B C7 H7C 109.5
C6 C8 C1 119.57(9)
C6 C8 C9 116.78(9)
C1 C8 C9 123.64(9)
C10 C9 C20 118.97(9)
C10 C9 C8 120.93(9)
C20 C9 C8 120.00(9)
C14 C10 C9 119.59(10)
C14 C10 C11 119.46(9)
C9 C10 C11 120.81(9)
C10 C11 C12 113.78(9)
C10 C11 C13 109.75(9)
C12 C11 C13 110.32(10)
C10 C11 H11 107.6
C12 C11 H11 107.6
C13 C11 H11 107.6
C11 C12 H12A 109.5
C11 C12 H12B 109.5
H12A C12 H12B 109.5
C11 C12 H12C 109.5
H12A C12 H12C 109.5
H12B C12 H12C 109.5
C11 C13 H13A 109.5
C11 C13 H13B 109.5
H13A C13 H13B 109.5
C11 C13 H13C 109.5
H13A C13 H13C 109.5
H13B C13 H13C 109.5
C10 C14 C15 122.05(10)
C10 C14 H14 119.0
C15 C14 H14 119.0
C19 C15 C14 117.55(10)
C19 C15 C16 122.42(10)
C14 C15 C16 120.02(10)
C18 C16 C15 114.15(9)
C18 C16 C17 109.11(10)
C15 C16 C17 110.97(9)
C18 C16 H16 107.4
C15 C16 H16 107.4
C17 C16 H16 107.4
C16 C17 H17A 109.5
C16 C17 H17B 109.5
H17A C17 H17B 109.5
C16 C17 H17C 109.5
H17A C17 H17C 109.5
H17B C17 H17C 109.5
C16 C18 H18A 109.5
C16 C18 H18B 109.5
H18A C18 H18B 109.5
C16 C18 H18C 109.5
H18A C18 H18C 109.5
H18B C18 H18C 109.5
C15 C19 C20 122.56(10)
C15 C19 H19 118.7
C20 C19 H19 118.7
C19 C20 C9 119.11(10)
C19 C20 C21 116.97(9)
C9 C20 C21 123.84(9)
C20 C21 C23 110.12(9)
C20 C21 C22 113.16(10)
C23 C21 C22 108.52(9)
C20 C21 H21 108.3
C23 C21 H21 108.3
C22 C21 H21 108.3
C21 C22 H22A 109.5
C21 C22 H22B 109.5
H22A C22 H22B 109.5
C21 C22 H22C 109.5
H22A C22 H22C 109.5
H22B C22 H22C 109.5
C21 C23 H23A 109.5
C21 C23 H23B 109.5
H23A C23 H23B 109.5
C21 C23 H23C 109.5
H23A C23 H23C 109.5
H23B C23 H23C 109.5
C27 C24 C25 107.86(9)
C27 C24 C26 110.19(10)
C25 C24 C26 107.92(9)
C27 C24 P1 118.51(8)
C25 C24 P1 103.45(7)
C26 C24 P1 108.30(8)
C24 C25 H25A 109.5
C24 C25 H25B 109.5
H25A C25 H25B 109.5
C24 C25 H25C 109.5
H25A C25 H25C 109.5
H25B C25 H25C 109.5
C24 C26 H26A 109.5
C24 C26 H26B 109.5
H26A C26 H26B 109.5
C24 C26 H26C 109.5
H26A C26 H26C 109.5
H26B C26 H26C 109.5
C24 C27 H27A 109.5
C24 C27 H27B 109.5
H27A C27 H27B 109.5
C24 C27 H27C 109.5
H27A C27 H27C 109.5
H27B C27 H27C 109.5
C31 C28 C29 109.17(9)
C31 C28 C30 107.22(9)
C29 C28 C30 107.51(9)
C31 C28 P1 120.11(8)
C29 C28 P1 108.77(8)
C30 C28 P1 103.29(7)
C28 C29 H29A 109.5
C28 C29 H29B 109.5
H29A C29 H29B 109.5
C28 C29 H29C 109.5
H29A C29 H29C 109.5
H29B C29 H29C 109.5
C28 C30 H30A 109.5
C28 C30 H30B 109.5
H30A C30 H30B 109.5
C28 C30 H30C 109.5
H30A C30 H30C 109.5
H30B C30 H30C 109.5
C28 C31 H31A 109.5
C28 C31 H31B 109.5
H31A C31 H31B 109.5
C28 C31 H31C 109.5
H31A C31 H31C 109.5
H31B C31 H31C 109.5

loop_
_geom_bond_atom_site_label_1
_geom_bond_atom_site_label_2
_geom_bond_distance
P1 C1 1.8668(11)
P1 C24 1.8882(12)
P1 C28 1.9146(12)
O1 C2 1.3732(13)
O1 C3 1.4267(13)
O2 C6 1.3752(13)
O2 C7 1.4292(13)
C1 C2 1.4171(14)
C1 C8 1.4216(15)
C2 C4 1.3890(15)
C3 H3A 0.9800
C3 H3B 0.9800
C3 H3C 0.9800
C4 C5 1.3913(16)
C4 H4 0.9500
C5 C6 1.3854(15)
C5 H5 0.9500
C6 C8 1.4106(14)
C7 H7A 0.9800
C7 H7B 0.9800
C7 H7C 0.9800
C8 C9 1.5128(14)
C9 C10 1.4123(15)
C9 C20 1.4134(15)
C10 C14 1.3957(15)
C10 C11 1.5208(15)
C11 C12 1.5274(16)
C11 C13 1.5328(16)
C11 H11 1.0000
C12 H12A 0.9800
C12 H12B 0.9800
C12 H12C 0.9800
C13 H13A 0.9800
C13 H13B 0.9800
C13 H13C 0.9800
C14 C15 1.3964(16)
C14 H14 0.9500
C15 C19 1.3878(16)
C15 C16 1.5292(14)
C16 C18 1.5279(17)
C16 C17 1.5363(17)
C16 H16 1.0000
C17 H17A 0.9800
C17 H17B 0.9800
C17 H17C 0.9800
C18 H18A 0.9800
C18 H18B 0.9800
C18 H18C 0.9800
C19 C20 1.3999(15)
C19 H19 0.9500
C20 C21 1.5289(15)
C21 C23 1.5379(16)
C21 C22 1.5394(17)
C21 H21 1.0000
C22 H22A 0.9800
C22 H22B 0.9800
C22 H22C 0.9800
C23 H23A 0.9800
C23 H23B 0.9800
C23 H23C 0.9800
C24 C27 1.5305(16)
C24 C25 1.5369(16)
C24 C26 1.5375(15)
C25 H25A 0.9800
C25 H25B 0.9800
C25 H25C 0.9800
C26 H26A 0.9800
C26 H26B 0.9800
C26 H26C 0.9800
C27 H27A 0.9800
C27 H27B 0.9800
C27 H27C 0.9800
C28 C31 1.5343(16)
C28 C29 1.5388(16)
C28 C30 1.5462(16)
C29 H29A 0.9800
C29 H29B 0.9800
C29 H29C 0.9800
C30 H30A 0.9800
C30 H30B 0.9800
C30 H30C 0.9800
C31 H31A 0.9800
C31 H31B 0.9800
C31 H31C 0.9800

loop_
_geom_hbond_atom_site_label_D
_geom_hbond_atom_site_label_H
_geom_hbond_atom_site_label_A
_geom_hbond_distance_DH
_geom_hbond_distance_HA
_geom_hbond_distance_DA
_geom_hbond_angle_DHA
_geom_hbond_site_symmetry_A
C31 H31A O1 0.98 2.25 3.0321(14) 136.4 .
C29 H29C O1 0.98 2.52 3.2319(15) 129.4 .
C27 H27B O1 0.98 2.52 3.0309(15) 112.0 .
C7 H7B O2 0.98 2.57 3.4224(15) 145.2 5_666

loop_
_geom_torsion_atom_site_label_1
_geom_torsion_atom_site_label_2
_geom_torsion_atom_site_label_3
_geom_torsion_atom_site_label_4
_geom_torsion
C24 P1 C1 C2 -75.32(10)
C28 P1 C1 C2 41.72(11)
C24 P1 C1 C8 110.56(9)
C28 P1 C1 C8 -132.40(8)
C3 O1 C2 C4 2.22(16)
C3 O1 C2 C1 -177.25(10)
C8 C1 C2 O1 179.37(9)
P1 C1 C2 O1 5.29(14)
C8 C1 C2 C4 -0.10(16)
P1 C1 C2 C4 -174.18(8)
O1 C2 C4 C5 -175.03(10)
C1 C2 C4 C5 4.41(17)
C2 C4 C5 C6 -2.49(17)
C7 O2 C6 C5 -20.07(15)
C7 O2 C6 C8 159.00(10)
C4 C5 C6 O2 175.28(10)
C4 C5 C6 C8 -3.74(16)
O2 C6 C8 C1 -171.03(9)
C5 C6 C8 C1 8.06(16)
O2 C6 C8 C9 10.04(14)
C5 C6 C8 C9 -170.87(10)
C2 C1 C8 C6 -6.02(15)
P1 C1 C8 C6 168.55(8)
C2 C1 C8 C9 172.83(10)
P1 C1 C8 C9 -12.60(14)
C6 C8 C9 C10 -100.44(12)
C1 C8 C9 C10 80.68(13)
C6 C8 C9 C20 75.94(13)
C1 C8 C9 C20 -102.94(12)
C20 C9 C10 C14 4.57(15)
C8 C9 C10 C14 -179.01(9)
C20 C9 C10 C11 -171.12(10)
C8 C9 C10 C11 5.30(15)
C14 C10 C11 C12 39.98(14)
C9 C10 C11 C12 -144.32(10)
C14 C10 C11 C13 -84.16(12)
C9 C10 C11 C13 91.54(12)
C9 C10 C14 C15 -2.57(16)
C11 C10 C14 C15 173.18(10)
C10 C14 C15 C19 -0.75(16)
C10 C14 C15 C16 -179.92(10)
C19 C15 C16 C18 3.55(15)
C14 C15 C16 C18 -177.33(10)
C19 C15 C16 C17 -120.24(12)
C14 C15 C16 C17 58.89(14)
C14 C15 C19 C20 2.07(16)
C16 C15 C19 C20 -178.79(10)
C15 C19 C20 C9 -0.03(16)
C15 C19 C20 C21 -177.00(10)
C10 C9 C20 C19 -3.31(15)
C8 C9 C20 C19 -179.76(9)
C10 C9 C20 C21 173.43(10)
C8 C9 C20 C21 -3.02(16)
C19 C20 C21 C23 76.78(12)
C9 C20 C21 C23 -100.03(12)
C19 C20 C21 C22 -44.87(13)
C9 C20 C21 C22 138.32(11)
C1 P1 C24 C27 52.44(10)
C28 P1 C24 C27 -64.33(10)
C1 P1 C24 C25 -66.82(8)
C28 P1 C24 C25 176.40(7)
C1 P1 C24 C26 178.84(7)
C28 P1 C24 C26 62.06(9)
